data_4503998
loop_
_publ_author_name
'Mori, Yutaka'
'Matsumoto, Akikazu'

_publ_section_title
;
 Molecular Stacking and Photoreactions of Fluorine-Substituted Benzyl
 Muconates in the Crystals
;
_journal_issue 2
_journal_name_full 'Crystal Growth &amp; Design'
_journal_page_first 377
_journal_paper_doi 10.1021/cg060643b
_journal_volume 7
_journal_year 2007
_chemical_formula_moiety 'C20 H16 F2 O4 '
_chemical_formula_sum 'C20 H16 F2 O4'
_chemical_formula_weight 358.33
_chemical_name_systematic
; 
 ? 
;
_space_group_IT_number 14
_symmetry_cell_setting monoclinic
_symmetry_space_group_name_Hall '-P 2ybc'
_symmetry_space_group_name_H-M 'P 1 21/c 1'
_atom_sites_solution_hydrogens geom
_atom_sites_solution_primary direct
_atom_sites_solution_secondary difmap
_audit_creation_method SHELXL-97
_cell_angle_alpha 90.00
_cell_angle_beta 96.182(14)
_cell_angle_gamma 90.00
_cell_formula_units_Z 2
_cell_length_a 11.443(4)
_cell_length_b 4.0015(10)
_cell_length_c 18.646(6)
_cell_measurement_reflns_used 6608
_cell_measurement_temperature 203(2)
_cell_measurement_theta_max 27.4
_cell_measurement_theta_min 3.6
_cell_volume 848.8(5)
_computing_cell_refinement PROCESS-AUTO
_computing_data_collection PROCESS-AUTO
_computing_data_reduction CrystalStructure
_computing_publication_material 'CrystalStructure 3.7.0'
_computing_structure_refinement 'SHELXL-97 (Sheldrick, 1997)'
_computing_structure_solution SIR92
_diffrn_ambient_temperature 203(2)
_diffrn_detector_area_resol_mean 10.00
_diffrn_measured_fraction_theta_full 0.997
_diffrn_measured_fraction_theta_max 0.997
_diffrn_measurement_device_type 'Rigaku RAXIS-RAPID'
_diffrn_measurement_method \w
_diffrn_radiation_monochromator graphite
_diffrn_radiation_source 'fine-focus sealed tube'
_diffrn_radiation_type MoK\a
_diffrn_radiation_wavelength 0.71075
_diffrn_reflns_av_R_equivalents 0.0000
_diffrn_reflns_av_sigmaI/netI 0.0111
_diffrn_reflns_limit_h_max 14
_diffrn_reflns_limit_h_min 0
_diffrn_reflns_limit_k_max 5
_diffrn_reflns_limit_k_min 0
_diffrn_reflns_limit_l_max 24
_diffrn_reflns_limit_l_min -24
_diffrn_reflns_number 1945
_diffrn_reflns_theta_full 27.48
_diffrn_reflns_theta_max 27.48
_diffrn_reflns_theta_min 3.58
_exptl_absorpt_coefficient_mu 0.111
_exptl_absorpt_correction_T_max 0.9889
_exptl_absorpt_correction_T_min 0.9161
_exptl_absorpt_correction_type none
_exptl_crystal_colour colorless
_exptl_crystal_density_diffrn 1.402
_exptl_crystal_density_method 'not measured'
_exptl_crystal_description block
_exptl_crystal_F_000 372
_exptl_crystal_size_max 0.80
_exptl_crystal_size_mid 0.50
_exptl_crystal_size_min 0.10
_refine_diff_density_max 0.193
_refine_diff_density_min -0.303
_refine_diff_density_rms 0.073
_refine_ls_extinction_method none
_refine_ls_goodness_of_fit_ref 1.042
_refine_ls_hydrogen_treatment constr
_refine_ls_matrix_type full
_refine_ls_number_parameters 119
_refine_ls_number_reflns 1945
_refine_ls_number_restraints 0
_refine_ls_restrained_S_all 1.042
_refine_ls_R_factor_all 0.0724
_refine_ls_R_factor_gt 0.0566
_refine_ls_shift/su_max 0.000
_refine_ls_shift/su_mean 0.000
_refine_ls_structure_factor_coef Fsqd
_refine_ls_weighting_details 'calc w=1/[\s^2^(Fo^2^)+(0.1185P)^2^+0.0223P] where P=(Fo^2^+2Fc^2^)/3'
_refine_ls_weighting_scheme calc
_refine_ls_wR_factor_gt 0.1526
_refine_ls_wR_factor_ref 0.1670
_reflns_number_gt 1461
_reflns_number_total 1945
_reflns_threshold_expression >2sigma(I)
_cod_data_source_file cg060643bsi20060925_055724.cif
_cod_data_source_block (Z,Z)-1
_cod_original_cell_volume 848.8(4)
_cod_database_code 4503998

loop_
_symmetry_equiv_pos_as_xyz
'x, y, z'
'-x, y+1/2, -z+1/2'
'-x, -y, -z'
'x, -y-1/2, z-1/2'

loop_
_atom_site_label
_atom_site_type_symbol
_atom_site_fract_x
_atom_site_fract_y
_atom_site_fract_z
_atom_site_U_iso_or_equiv
_atom_site_adp_type
_atom_site_occupancy
_atom_site_symmetry_multiplicity
_atom_site_calc_flag
_atom_site_refinement_flags
F8 F -0.06801(9) 0.1618(3) 0.05807(6) 0.0721(4) Uani 1 1 d .
O1 O 0.50326(10) 0.1864(4) 0.36079(6) 0.0615(4) Uani 1 1 d .
O2 O 0.31685(10) 0.2770(3) 0.31597(6) 0.0495(3) Uani 1 1 d .
C1 C 0.40688(13) 0.2894(4) 0.36864(8) 0.0454(4) Uani 1 1 d .
C2 C 0.36847(14) 0.4406(4) 0.43383(8) 0.0533(4) Uani 1 1 d .
H2 H 0.2877 0.4850 0.4333 0.064 Uiso 1 1 calc R
C3 C 0.43704(14) 0.5215(4) 0.49384(9) 0.0512(4) Uani 1 1 d .
H3 H 0.3999 0.6153 0.5317 0.061 Uiso 1 1 calc R
C4 C 0.34352(14) 0.1245(4) 0.24905(8) 0.0472(4) Uani 1 1 d .
H4A H 0.3697 -0.1066 0.2577 0.057 Uiso 1 1 calc R
H4B H 0.4064 0.2486 0.2291 0.057 Uiso 1 1 calc R
C5 C 0.23389(13) 0.1320(4) 0.19737(8) 0.0418(4) Uani 1 1 d .
C6 C 0.23335(14) 0.2871(4) 0.13159(8) 0.0470(4) Uani 1 1 d .
H6 H 0.3023 0.3898 0.1191 0.056 Uiso 1 1 calc R
C7 C 0.13197(16) 0.2940(4) 0.08322(9) 0.0522(4) Uani 1 1 d .
H7 H 0.1315 0.3957 0.0377 0.063 Uiso 1 1 calc R
C8 C 0.03312(14) 0.1478(4) 0.10404(9) 0.0502(4) Uani 1 1 d .
C9 C 0.03034(14) -0.0113(4) 0.16823(9) 0.0501(4) Uani 1 1 d .
H9 H -0.0389 -0.1134 0.1803 0.060 Uiso 1 1 calc R
C10 C 0.13207(14) -0.0187(4) 0.21524(8) 0.0472(4) Uani 1 1 d .
H10 H 0.1322 -0.1275 0.2599 0.057 Uiso 1 1 calc R

loop_
_atom_site_aniso_label
_atom_site_aniso_U_11
_atom_site_aniso_U_22
_atom_site_aniso_U_33
_atom_site_aniso_U_23
_atom_site_aniso_U_13
_atom_site_aniso_U_12
F8 0.0479(6) 0.1026(9) 0.0622(7) -0.0048(6) -0.0106(5) -0.0043(6)
O1 0.0429(7) 0.0914(9) 0.0493(7) -0.0110(6) 0.0004(5) 0.0148(6)
O2 0.0416(6) 0.0661(7) 0.0401(6) -0.0084(5) 0.0011(5) 0.0057(5)
C1 0.0401(8) 0.0557(9) 0.0397(8) 0.0002(6) 0.0015(6) 0.0022(6)
C2 0.0397(8) 0.0745(11) 0.0454(9) -0.0078(8) 0.0034(6) 0.0064(7)
C3 0.0442(9) 0.0676(10) 0.0420(7) -0.0070(7) 0.0054(6) 0.0052(7)
C4 0.0442(8) 0.0545(9) 0.0430(8) -0.0076(7) 0.0058(6) 0.0034(7)
C5 0.0422(8) 0.0428(7) 0.0406(8) -0.0071(6) 0.0056(6) 0.0015(6)
C6 0.0446(8) 0.0528(8) 0.0440(8) -0.0037(7) 0.0067(6) -0.0064(7)
C7 0.0539(10) 0.0622(10) 0.0399(8) -0.0002(7) 0.0024(7) -0.0039(7)
C8 0.0415(8) 0.0601(9) 0.0474(8) -0.0103(7) -0.0025(6) 0.0006(7)
C9 0.0432(8) 0.0549(9) 0.0535(9) -0.0087(7) 0.0112(7) -0.0063(7)
C10 0.0496(9) 0.0506(8) 0.0421(8) -0.0025(6) 0.0088(6) -0.0023(6)

loop_
_atom_type_symbol
_atom_type_description
_atom_type_scat_dispersion_real
_atom_type_scat_dispersion_imag
_atom_type_scat_source
C C 0.0033 0.0016 'International Tables Vol C Tables 4.2.6.8 and 6.1.1.4'
H H 0.0000 0.0000 'International Tables Vol C Tables 4.2.6.8 and 6.1.1.4'
O O 0.0106 0.0060 'International Tables Vol C Tables 4.2.6.8 and 6.1.1.4'
F F 0.0171 0.0103 'International Tables Vol C Tables 4.2.6.8 and 6.1.1.4'

loop_
_geom_angle_atom_site_label_1
_geom_angle_atom_site_label_2
_geom_angle_atom_site_label_3
_geom_angle
_geom_angle_site_symmetry_1
_geom_angle_site_symmetry_3
C1 O2 C4 115.33(12) . .
O1 C1 O2 122.64(14) . .
O1 C1 C2 127.13(14) . .
O2 C1 C2 110.24(13) . .
C3 C2 C1 126.35(15) . .
C3 C2 H2 116.8 . .
C1 C2 H2 116.8 . .
C2 C3 C3 126.2(2) . 3_666
C2 C3 H3 116.9 . .
C3 C3 H3 116.9 3_666 .
O2 C4 C5 107.81(12) . .
O2 C4 H4A 110.1 . .
C5 C4 H4A 110.1 . .
O2 C4 H4B 110.1 . .
C5 C4 H4B 110.1 . .
H4A C4 H4B 108.5 . .
C6 C5 C10 119.26(14) . .
C6 C5 C4 120.41(14) . .
C10 C5 C4 120.33(14) . .
C5 C6 C7 120.73(15) . .
C5 C6 H6 119.6 . .
C7 C6 H6 119.6 . .
C8 C7 C6 117.75(15) . .
C8 C7 H7 121.1 . .
C6 C7 H7 121.1 . .
C9 C8 F8 118.26(15) . .
C9 C8 C7 123.32(15) . .
F8 C8 C7 118.42(15) . .
C8 C9 C10 118.12(15) . .
C8 C9 H9 120.9 . .
C10 C9 H9 120.9 . .
C9 C10 C5 120.80(14) . .
C9 C10 H10 119.6 . .
C5 C10 H10 119.6 . .

loop_
_geom_bond_atom_site_label_1
_geom_bond_atom_site_label_2
_geom_bond_distance
_geom_bond_site_symmetry_2
F8 C8 1.3651(17) .
O1 C1 1.201(2) .
O2 C1 1.3456(17) .
O2 C4 1.4506(19) .
C1 C2 1.467(2) .
C2 C3 1.336(2) .
C2 H2 0.9400 .
C3 C3 1.445(3) 3_666
C3 H3 0.9400 .
C4 C5 1.4976(19) .
C4 H4A 0.9800 .
C4 H4B 0.9800 .
C5 C6 1.374(2) .
C5 C10 1.384(2) .
C6 C7 1.391(2) .
C6 H6 0.9400 .
C7 C8 1.366(3) .
C7 H7 0.9400 .
C8 C9 1.359(2) .
C9 C10 1.380(2) .
C9 H9 0.9400 .
C10 H10 0.9400 .

loop_
_geom_torsion_atom_site_label_1
_geom_torsion_atom_site_label_2
_geom_torsion_atom_site_label_3
_geom_torsion_atom_site_label_4
_geom_torsion
_geom_torsion_site_symmetry_4
C4 O2 C1 O1 1.1(2) .
C4 O2 C1 C2 -178.61(14) .
O1 C1 C2 C3 7.3(3) .
O2 C1 C2 C3 -173.08(16) .
C1 C2 C3 C3 0.6(4) 3_666
C1 O2 C4 C5 179.86(12) .
O2 C4 C5 C6 122.55(16) .
O2 C4 C5 C10 -57.72(18) .
C10 C5 C6 C7 0.0(2) .
C4 C5 C6 C7 179.77(14) .
C5 C6 C7 C8 1.3(2) .
C6 C7 C8 C9 -2.1(3) .
C6 C7 C8 F8 177.96(14) .
F8 C8 C9 C10 -178.63(13) .
C7 C8 C9 C10 1.4(3) .
C8 C9 C10 C5 0.0(2) .
C6 C5 C10 C9 -0.7(2) .
C4 C5 C10 C9 179.53(13) .
